data_2221549
loop_
_publ_author_name
'Zadykowicz, Beata'
'Krzymi\'nski, Karol'
'Trzybi\'nski, Damian'
'Sikorski, Artur'
'B\/la\.zejowski, Jerzy'

_publ_section_title
;
 9-Chloro-2,4-dimethoxyacridinium trifluoromethanesulfonate
;
_journal_coeditor_code XU2477
_journal_issue 4
_journal_name_full 'Acta Crystallographica Section E'
_journal_page_first o768
_journal_page_last o769
_journal_paper_doi 10.1107/S1600536809008551
_journal_volume 65
_journal_year 2009
_chemical_formula_iupac 'C15 H13 Cl N O2 +, C F3 S O3 -'
_chemical_formula_moiety 'C15 H13 Cl N O2 +, C F3 O3 S1 -'
_chemical_formula_sum 'C16 H13 Cl F3 N O5 S'
_chemical_formula_weight 423.79
_chemical_name_systematic
;
9-Chloro-2,4-dimethoxyacridinium trifluoromethanesulfonate
;
_space_group_IT_number 14
_symmetry_cell_setting monoclinic
_symmetry_space_group_name_Hall '-P 2ybc'
_symmetry_space_group_name_H-M 'P 1 21/c 1'
_atom_sites_solution_hydrogens geom
_atom_sites_solution_primary direct
_atom_sites_solution_secondary difmap
_cell_angle_alpha 90.00
_cell_angle_beta 108.214(11)
_cell_angle_gamma 90.00
_cell_formula_units_Z 4
_cell_length_a 11.0502(9)
_cell_length_b 23.110(2)
_cell_length_c 7.1435(8)
_cell_measurement_reflns_used 5776
_cell_measurement_temperature 295(2)
_cell_measurement_theta_max 29.1557
_cell_measurement_theta_min 2.9928
_cell_volume 1732.8(3)
_computing_cell_refinement 'CrysAlis RED (Oxford Diffraction, 2008)'
_computing_data_collection 'CrysAlis CCD (Oxford Diffraction, 2008)'
_computing_data_reduction 'CrysAlis RED (Oxford Diffraction, 2008)'
_computing_molecular_graphics 'ORTEP-3 (Farrugia, 1997)'
_computing_publication_material 'SHELXL97 (Sheldrick, 2008) and PLATON (Spek, 2009)'
_computing_structure_refinement 'SHELXL97 (Sheldrick, 2008)'
_computing_structure_solution 'SHELXS97 (Sheldrick, 2008)'
_diffrn_ambient_temperature 295(2)
_diffrn_detector_area_resol_mean 10.4002
_diffrn_measured_fraction_theta_full 0.995
_diffrn_measured_fraction_theta_max 0.995
_diffrn_measurement_device_type 'Oxford Diffraction Gemini R Ultra Ruby CCD'
_diffrn_measurement_method \w
_diffrn_radiation_monochromator graphite
_diffrn_radiation_source 'Enhance (Mo) X-ray Source'
_diffrn_radiation_type MoK\a
_diffrn_radiation_wavelength 0.71073
_diffrn_reflns_av_R_equivalents 0.0634
_diffrn_reflns_av_sigmaI/netI 0.0408
_diffrn_reflns_limit_h_max 13
_diffrn_reflns_limit_h_min -13
_diffrn_reflns_limit_k_max 27
_diffrn_reflns_limit_k_min -25
_diffrn_reflns_limit_l_max 8
_diffrn_reflns_limit_l_min -8
_diffrn_reflns_number 12548
_diffrn_reflns_theta_full 25.10
_diffrn_reflns_theta_max 25.10
_diffrn_reflns_theta_min 3.13
_diffrn_standards_number 0
_exptl_absorpt_coefficient_mu 0.401
_exptl_absorpt_correction_T_max 0.959
_exptl_absorpt_correction_T_min 0.782
_exptl_absorpt_correction_type multi-scan
_exptl_absorpt_process_details
;
(CrysAlis RED; Oxford Diffraction, 2008)
;
_exptl_crystal_colour purple
_exptl_crystal_density_diffrn 1.625
_exptl_crystal_density_method 'not measured'
_exptl_crystal_description plate
_exptl_crystal_F_000 864
_exptl_crystal_size_max 0.60
_exptl_crystal_size_mid 0.20
_exptl_crystal_size_min 0.10
_refine_diff_density_max 0.408
_refine_diff_density_min -0.275
_refine_ls_extinction_method none
_refine_ls_goodness_of_fit_ref 1.056
_refine_ls_hydrogen_treatment constr
_refine_ls_matrix_type full
_refine_ls_number_parameters 246
_refine_ls_number_reflns 3072
_refine_ls_number_restraints 0
_refine_ls_restrained_S_all 1.056
_refine_ls_R_factor_all 0.0856
_refine_ls_R_factor_gt 0.0579
_refine_ls_shift/su_max 0.000
_refine_ls_shift/su_mean 0.000
_refine_ls_structure_factor_coef Fsqd
_refine_ls_weighting_details 'calc w=1/[\s^2^(Fo^2^)+(0.1062P)^2^P] where P=(Fo^2^+2Fc^2^)/3'
_refine_ls_weighting_scheme calc
_refine_ls_wR_factor_gt 0.1674
_refine_ls_wR_factor_ref 0.1794
_reflns_number_gt 1932
_reflns_number_total 3072
_reflns_threshold_expression I>2\s(I)
_cod_data_source_file xu2477.cif
_cod_data_source_block I
_cod_original_sg_symbol_H-M 'P 21/c'
_cod_database_code 2221549
_cod_database_fobs_code 2221549

loop_
_symmetry_equiv_pos_as_xyz
'x, y, z'
'-x, y+1/2, -z+1/2'
'-x, -y, -z'
'x, -y+1/2, z+1/2'

loop_
_atom_site_type_symbol
_atom_site_label
_atom_site_fract_x
_atom_site_fract_y
_atom_site_fract_z
_atom_site_U_iso_or_equiv
_atom_site_adp_type
_atom_site_calc_flag
_atom_site_refinement_flags
_atom_site_occupancy
_atom_site_disorder_assembly
_atom_site_disorder_group
C C1 1.1372(3) 0.84277(15) 0.6837(5) 0.0588(9) Uani d . 1 . .
H H1 1.2152 0.8604 0.7447 0.071 Uiso calc R 1 . .
C C2 1.0316(3) 0.87560(16) 0.6029(5) 0.0630(9) Uani d . 1 . .
C C3 0.9120(3) 0.85005(15) 0.5039(5) 0.0606(9) Uani d . 1 . .
H H3 0.8414 0.8734 0.4478 0.073 Uiso calc R 1 . .
C C4 0.9004(3) 0.79165(14) 0.4907(5) 0.0539(8) Uani d . 1 . .
C C5 1.0717(4) 0.60054(16) 0.6391(5) 0.0672(9) Uani d . 1 . .
H H5 0.9905 0.5857 0.5802 0.081 Uiso calc R 1 . .
C C6 1.1712(4) 0.56449(18) 0.7170(6) 0.0774(11) Uani d . 1 . .
H H6 1.1578 0.5247 0.7103 0.093 Uiso calc R 1 . .
C C7 1.2939(4) 0.5859(2) 0.8075(6) 0.0824(12) Uani d . 1 . .
H H7 1.3608 0.5603 0.8595 0.099 Uiso calc R 1 . .
C C8 1.3169(4) 0.64432(19) 0.8204(6) 0.0740(10) Uani d . 1 . .
H H8 1.3990 0.6579 0.8812 0.089 Uiso calc R 1 . .
C C9 1.2292(3) 0.74378(17) 0.7518(5) 0.0586(9) Uani d . 1 . .
N N10 0.9955(2) 0.69822(11) 0.5708(4) 0.0525(7) Uani d . 1 . .
H H10 0.9213 0.6840 0.5128 0.063 Uiso calc R 1 . .
C C11 1.1281(3) 0.78210(15) 0.6748(4) 0.0532(8) Uani d . 1 . .
C C12 1.0075(3) 0.75623(14) 0.5787(4) 0.0507(8) Uani d . 1 . .
C C13 1.2163(3) 0.68400(16) 0.7418(5) 0.0606(9) Uani d . 1 . .
C C14 1.0924(3) 0.66091(15) 0.6481(4) 0.0552(8) Uani d . 1 . .
O O15 1.0275(2) 0.93401(11) 0.6023(4) 0.0789(8) Uani d . 1 . .
C C16 1.1437(4) 0.96502(17) 0.6957(6) 0.0822(11) Uani d . 1 . .
H H16A 1.1261 1.0057 0.6933 0.123 Uiso calc R 1 . .
H H16B 1.2038 0.9577 0.6263 0.123 Uiso calc R 1 . .
H H16C 1.1787 0.9523 0.8298 0.123 Uiso calc R 1 . .
O O17 0.7946(2) 0.76076(10) 0.3978(4) 0.0661(7) Uani d . 1 . .
C C18 0.6815(3) 0.79154(16) 0.2905(6) 0.0708(10) Uani d . 1 . .
H H18A 0.6146 0.7644 0.2313 0.106 Uiso calc R 1 . .
H H18B 0.6985 0.8145 0.1894 0.106 Uiso calc R 1 . .
H H18C 0.6557 0.8164 0.3789 0.106 Uiso calc R 1 . .
Cl Cl19 1.37790(8) 0.77318(5) 0.86037(16) 0.0835(4) Uani d . 1 . .
S S20 0.67506(9) 0.60826(4) 0.27655(15) 0.0686(4) Uani d . 1 . .
O O21 0.7046(4) 0.56795(15) 0.1495(6) 0.1301(14) Uani d . 1 . .
O O22 0.5948(3) 0.65462(13) 0.1825(5) 0.1074(11) Uani d . 1 . .
O O23 0.7793(2) 0.62580(14) 0.4408(5) 0.0967(9) Uani d . 1 . .
C C24 0.5785(4) 0.56702(17) 0.3904(6) 0.0738(10) Uani d . 1 . .
F F25 0.6355(3) 0.52276(13) 0.4837(5) 0.1314(12) Uani d . 1 . .
F F26 0.5357(4) 0.59810(14) 0.5057(6) 0.1486(14) Uani d . 1 . .
F F27 0.4759(3) 0.54695(15) 0.2592(5) 0.1493(14) Uani d . 1 . .

loop_
_atom_site_aniso_label
_atom_site_aniso_U_11
_atom_site_aniso_U_22
_atom_site_aniso_U_33
_atom_site_aniso_U_12
_atom_site_aniso_U_13
_atom_site_aniso_U_23
C1 0.054(2) 0.065(2) 0.0553(19) -0.0088(16) 0.0140(17) -0.0015(16)
C2 0.063(2) 0.063(2) 0.065(2) -0.0052(18) 0.0233(19) 0.0038(17)
C3 0.052(2) 0.060(2) 0.069(2) 0.0021(16) 0.0174(17) 0.0038(16)
C4 0.0440(19) 0.060(2) 0.0566(19) 0.0002(15) 0.0145(16) 0.0040(15)
C5 0.063(2) 0.068(2) 0.066(2) 0.0039(18) 0.0139(18) 0.0018(18)
C6 0.085(3) 0.068(2) 0.075(2) 0.021(2) 0.019(2) 0.004(2)
C7 0.069(3) 0.091(3) 0.078(3) 0.027(2) 0.010(2) 0.001(2)
C8 0.054(2) 0.092(3) 0.068(2) 0.016(2) 0.0068(18) 0.002(2)
C9 0.0459(19) 0.079(2) 0.0499(19) -0.0051(17) 0.0143(16) -0.0011(16)
N10 0.0432(15) 0.0611(17) 0.0512(15) -0.0001(12) 0.0117(12) 0.0015(12)
C11 0.0461(19) 0.070(2) 0.0451(17) 0.0013(16) 0.0166(15) 0.0014(15)
C12 0.048(2) 0.061(2) 0.0460(17) 0.0001(15) 0.0194(15) -0.0001(14)
C13 0.047(2) 0.083(3) 0.0505(19) 0.0091(17) 0.0132(16) 0.0031(17)
C14 0.052(2) 0.065(2) 0.0497(18) 0.0068(16) 0.0174(16) 0.0027(16)
O15 0.0707(17) 0.0567(15) 0.1022(19) -0.0073(13) 0.0168(15) -0.0006(13)
C16 0.082(3) 0.067(2) 0.087(3) -0.022(2) 0.011(2) -0.002(2)
O17 0.0444(14) 0.0601(14) 0.0823(17) -0.0032(11) 0.0030(12) 0.0067(12)
C18 0.045(2) 0.071(2) 0.086(3) 0.0088(17) 0.0050(19) 0.0042(19)
Cl19 0.0457(6) 0.1037(8) 0.0908(7) -0.0074(5) 0.0067(5) -0.0076(6)
S20 0.0630(6) 0.0553(6) 0.0846(7) -0.0041(4) 0.0190(5) 0.0067(5)
O21 0.186(4) 0.090(2) 0.156(3) -0.022(2) 0.114(3) -0.022(2)
O22 0.082(2) 0.0794(19) 0.138(3) -0.0040(16) 0.0005(19) 0.0429(18)
O23 0.0595(16) 0.099(2) 0.115(2) -0.0209(16) 0.0038(16) 0.0111(18)
C24 0.063(2) 0.066(2) 0.089(3) -0.001(2) 0.021(2) 0.005(2)
F25 0.112(2) 0.109(2) 0.178(3) 0.0179(17) 0.052(2) 0.080(2)
F26 0.165(3) 0.122(2) 0.210(4) -0.025(2) 0.132(3) -0.023(2)
F27 0.111(2) 0.174(3) 0.136(3) -0.081(2) -0.001(2) 0.033(2)

loop_
_atom_type_symbol
_atom_type_description
_atom_type_scat_dispersion_real
_atom_type_scat_dispersion_imag
_atom_type_scat_source
C C 0.0033 0.0016 'International Tables Vol C Tables 4.2.6.8 and 6.1.1.4'
H H 0.0000 0.0000 'International Tables Vol C Tables 4.2.6.8 and 6.1.1.4'
O O 0.0106 0.0060 'International Tables Vol C Tables 4.2.6.8 and 6.1.1.4'
S S 0.1246 0.1234 'International Tables Vol C Tables 4.2.6.8 and 6.1.1.4'
F F 0.0171 0.0103 'International Tables Vol C Tables 4.2.6.8 and 6.1.1.4'
N N 0.0061 0.0033 'International Tables Vol C Tables 4.2.6.8 and 6.1.1.4'
Cl Cl 0.1484 0.1585 'International Tables Vol C Tables 4.2.6.8 and 6.1.1.4'

loop_
_geom_angle_atom_site_label_1
_geom_angle_atom_site_label_2
_geom_angle_atom_site_label_3
_geom_angle_site_symmetry_1
_geom_angle_site_symmetry_3
_geom_angle
_geom_angle_publ_flag
C2 C1 C11 . . 119.9(3) ?
C2 C1 H1 . . 120.1 ?
C11 C1 H1 . . 120.1 ?
O15 C2 C1 . . 125.6(3) ?
O15 C2 C3 . . 112.9(3) ?
C1 C2 C3 . . 121.4(3) ?
C4 C3 C2 . . 120.1(3) ?
C4 C3 H3 . . 119.9 ?
C2 C3 H3 . . 119.9 ?
O17 C4 C3 . . 127.4(3) ?
O17 C4 C12 . . 112.8(3) ?
C3 C4 C12 . . 119.9(3) ?
C6 C5 C14 . . 119.4(4) ?
C6 C5 H5 . . 120.3 ?
C14 C5 H5 . . 120.3 ?
C5 C6 C7 . . 121.2(4) ?
C5 C6 H6 . . 119.4 ?
C7 C6 H6 . . 119.4 ?
C8 C7 C6 . . 120.9(4) ?
C8 C7 H7 . . 119.6 ?
C6 C7 H7 . . 119.6 ?
C7 C8 C13 . . 120.4(4) ?
C7 C8 H8 . . 119.8 ?
C13 C8 H8 . . 119.8 ?
C13 C9 C11 . . 123.7(3) ?
C13 C9 Cl19 . . 118.9(3) ?
C11 C9 Cl19 . . 117.4(3) ?
C12 N10 C14 . . 124.3(3) ?
C12 N10 H10 . . 117.9 ?
C14 N10 H10 . . 117.9 ?
C9 C11 C1 . . 125.3(3) ?
C9 C11 C12 . . 115.8(3) ?
C1 C11 C12 . . 118.8(3) ?
N10 C12 C4 . . 120.0(3) ?
N10 C12 C11 . . 120.2(3) ?
C4 C12 C11 . . 119.8(3) ?
C9 C13 C8 . . 124.7(3) ?
C9 C13 C14 . . 117.7(3) ?
C8 C13 C14 . . 117.6(4) ?
N10 C14 C5 . . 121.1(3) ?
N10 C14 C13 . . 118.3(3) ?
C5 C14 C13 . . 120.6(3) ?
C2 O15 C16 . . 118.2(3) ?
O15 C16 H16A . . 109.5 ?
O15 C16 H16B . . 109.5 ?
H16A C16 H16B . . 109.5 ?
O15 C16 H16C . . 109.5 ?
H16A C16 H16C . . 109.5 ?
H16B C16 H16C . . 109.5 ?
C4 O17 C18 . . 118.4(3) ?
O17 C18 H18A . . 109.5 ?
O17 C18 H18B . . 109.5 ?
H18A C18 H18B . . 109.5 ?
O17 C18 H18C . . 109.5 ?
H18A C18 H18C . . 109.5 ?
H18B C18 H18C . . 109.5 ?
O21 S20 O22 . . 115.5(2) ?
O21 S20 O23 . . 115.4(2) ?
O22 S20 O23 . . 113.59(19) ?
O21 S20 C24 . . 103.3(2) ?
O22 S20 C24 . . 104.03(19) ?
O23 S20 C24 . . 102.66(19) ?
F25 C24 F26 . . 109.4(4) ?
F25 C24 F27 . . 105.4(4) ?
F26 C24 F27 . . 104.2(4) ?
F25 C24 S20 . . 113.3(3) ?
F26 C24 S20 . . 112.4(3) ?
F27 C24 S20 . . 111.5(3) ?

loop_
_geom_bond_atom_site_label_1
_geom_bond_atom_site_label_2
_geom_bond_site_symmetry_2
_geom_bond_distance
_geom_bond_publ_flag
C1 C2 . 1.360(5) ?
C1 C11 . 1.405(5) ?
C1 H1 . 0.9300 ?
C2 O15 . 1.351(4) ?
C2 C3 . 1.418(5) ?
C3 C4 . 1.356(5) ?
C3 H3 . 0.9300 ?
C4 O17 . 1.354(4) ?
C4 C12 . 1.414(4) ?
C5 C6 . 1.353(5) ?
C5 C14 . 1.412(5) ?
C5 H5 . 0.9300 ?
C6 C7 . 1.398(6) ?
C6 H6 . 0.9300 ?
C7 C8 . 1.370(6) ?
C7 H7 . 0.9300 ?
C8 C13 . 1.415(5) ?
C8 H8 . 0.9300 ?
C9 C13 . 1.388(5) ?
C9 C11 . 1.396(5) ?
C9 Cl19 . 1.723(3) ?
N10 C12 . 1.346(4) ?
N10 C14 . 1.351(4) ?
N10 H10 . 0.8600 ?
C11 C12 . 1.426(4) ?
C13 C14 . 1.427(5) ?
O15 C16 . 1.439(4) ?
C16 H16A . 0.9600 ?
C16 H16B . 0.9600 ?
C16 H16C . 0.9600 ?
O17 C18 . 1.434(4) ?
C18 H18A . 0.9600 ?
C18 H18B . 0.9600 ?
C18 H18C . 0.9600 ?
S20 O21 . 1.408(3) ?
S20 O22 . 1.419(3) ?
S20 O23 . 1.422(3) ?
S20 C24 . 1.803(4) ?
C24 F25 . 1.275(4) ?
C24 F26 . 1.289(4) ?
C24 F27 . 1.310(5) ?

loop_
_geom_hbond_atom_site_label_D
_geom_hbond_atom_site_label_H
_geom_hbond_atom_site_label_A
_geom_hbond_site_symmetry_A
_geom_hbond_distance_DH
_geom_hbond_distance_HA
_geom_hbond_distance_DA
_geom_hbond_angle_DHA
_geom_hbond_publ_flag
N10 H10 O23 . 0.86 2.01 2.826(4) 159 y
C5 H5 O23 . 0.93 2.42 3.151(5) 136 y
C8 H8 O22 1_656 0.93 2.53 3.348(6) 147 y
C18 H18A O22 . 0.96 2.56 3.326(5) 137 y
C18 H18C O22 4_565 0.96 2.55 3.462(5) 158 y

loop_
_geom_torsion_atom_site_label_1
_geom_torsion_atom_site_label_2
_geom_torsion_atom_site_label_3
_geom_torsion_atom_site_label_4
_geom_torsion_site_symmetry_1
_geom_torsion_site_symmetry_2
_geom_torsion_site_symmetry_3
_geom_torsion_site_symmetry_4
_geom_torsion
_geom_torsion_publ_flag
C11 C1 C2 O15 . . . . 179.7(3) ?
C11 C1 C2 C3 . . . . -1.8(5) ?
O15 C2 C3 C4 . . . . 179.7(3) ?
C1 C2 C3 C4 . . . . 1.1(5) ?
C2 C3 C4 O17 . . . . -178.2(3) ?
C2 C3 C4 C12 . . . . 1.0(5) ?
C14 C5 C6 C7 . . . . 0.5(6) ?
C5 C6 C7 C8 . . . . 0.2(6) ?
C6 C7 C8 C13 . . . . -0.1(6) ?
C13 C9 C11 C1 . . . . 179.4(3) ?
Cl19 C9 C11 C1 . . . . -2.0(4) ?
C13 C9 C11 C12 . . . . -1.2(4) ?
Cl19 C9 C11 C12 . . . . 177.4(2) ?
C2 C1 C11 C9 . . . . 180.0(3) ?
C2 C1 C11 C12 . . . . 0.6(5) ?
C14 N10 C12 C4 . . . . 179.1(3) ?
C14 N10 C12 C11 . . . . -0.6(4) ?
O17 C4 C12 N10 . . . . -2.6(4) ?
C3 C4 C12 N10 . . . . 178.1(3) ?
O17 C4 C12 C11 . . . . 177.1(3) ?
C3 C4 C12 C11 . . . . -2.2(4) ?
C9 C11 C12 N10 . . . . 1.7(4) ?
C1 C11 C12 N10 . . . . -178.9(3) ?
C9 C11 C12 C4 . . . . -178.0(3) ?
C1 C11 C12 C4 . . . . 1.4(4) ?
C11 C9 C13 C8 . . . . -179.3(3) ?
Cl19 C9 C13 C8 . . . . 2.0(5) ?
C11 C9 C13 C14 . . . . -0.3(5) ?
Cl19 C9 C13 C14 . . . . -179.0(2) ?
C7 C8 C13 C9 . . . . 178.3(3) ?
C7 C8 C13 C14 . . . . -0.7(5) ?
C12 N10 C14 C5 . . . . 178.1(3) ?
C12 N10 C14 C13 . . . . -1.1(4) ?
C6 C5 C14 N10 . . . . 179.6(3) ?
C6 C5 C14 C13 . . . . -1.2(5) ?
C9 C13 C14 N10 . . . . 1.5(4) ?
C8 C13 C14 N10 . . . . -179.5(3) ?
C9 C13 C14 C5 . . . . -177.7(3) ?
C8 C13 C14 C5 . . . . 1.3(5) ?
C1 C2 O15 C16 . . . . -0.5(5) ?
C3 C2 O15 C16 . . . . -179.0(3) ?
C3 C4 O17 C18 . . . . 3.6(5) ?
C12 C4 O17 C18 . . . . -175.7(3) ?
O21 S20 C24 F25 . . . . 59.0(4) ?
O22 S20 C24 F25 . . . . -180.0(3) ?
O23 S20 C24 F25 . . . . -61.4(4) ?
O21 S20 C24 F26 . . . . -176.3(4) ?
O22 S20 C24 F26 . . . . -55.3(4) ?
O23 S20 C24 F26 . . . . 63.3(4) ?
O21 S20 C24 F27 . . . . -59.7(4) ?
O22 S20 C24 F27 . . . . 61.3(4) ?
O23 S20 C24 F27 . . . . 179.9(3) ?

loop_
_cod_related_entry_id
_cod_related_entry_database
_cod_related_entry_code
1 ChemSpider 30655756
